data_7204246
loop_
_publ_author_name
'Loughlin, Wendy A.'
'Rowen, Catherine C.'
'Healy, Peter C.'

_publ_section_title
;
 Investigations into the reaction of the lithium enolate of
 cyclohexanone and phenyl vinyl sulfoxide: A simple synthesis of a
 bicyclo[4.2.0]octan-1-ol
;
_journal_issue 2
_journal_name_full 'Journal of the Chemical Society, Perkin Transactions 2'
_journal_page_first 296
_journal_paper_doi 10.1039/b107705h
_journal_year 2002
_chemical_formula_moiety 'C14 H18 O2 S '
_chemical_formula_sum 'C14 H18 O2 S'
_chemical_formula_weight 250.35
_space_group_IT_number 14
_symmetry_cell_setting monoclinic
_symmetry_Int_Tables_number 14
_symmetry_space_group_name_Hall '-P 2yab'
_symmetry_space_group_name_H-M 'P 1 21/a 1'
_cell_angle_alpha 90
_cell_angle_beta 104.79(1)
_cell_angle_gamma 90
_cell_formula_units_Z 4
_cell_length_a 12.774(2)
_cell_length_b 9.135(2)
_cell_length_c 11.388(2)
_cell_measurement_reflns_used 25
_cell_measurement_temperature 295.2
_cell_measurement_theta_max 12.5
_cell_measurement_theta_min 7.8
_cell_volume 1284.8(4)
_computing_cell_refinement 'MSC/AFC Diffractometer Control'
_computing_data_collection 'MSC/AFC Diffractometer Control'
_computing_data_reduction 'teXsan for Windows version 1.06 (MSC, 1997-2001)'
_computing_publication_material 'teXsan for Windows version 1.06 (MSC, 1997-2001)'
_computing_structure_refinement 'teXsan for Windows version 1.06 (MSC, 1997-2001)'
_computing_structure_solution
;
SIR92 (Altomare, et. al. 1994)
;
_diffrn_ambient_temperature 295.2
_diffrn_measurement_device 'Rigaku AFC7R'
_diffrn_measurement_method \w-2\q
_diffrn_orient_matrix_UB_11 0.02239
_diffrn_orient_matrix_UB_12 -0.08275
_diffrn_orient_matrix_UB_13 0.05854
_diffrn_orient_matrix_UB_21 -0.01255
_diffrn_orient_matrix_UB_22 0.06291
_diffrn_orient_matrix_UB_23 0.06699
_diffrn_orient_matrix_UB_31 -0.07679
_diffrn_orient_matrix_UB_32 -0.03436
_diffrn_orient_matrix_UB_33 -0.01832
_diffrn_radiation_detector 'scintillation counter'
_diffrn_radiation_monochromator graphite
_diffrn_radiation_source 'Rigaku rotating anode'
_diffrn_radiation_type 'Mo K\a'
_diffrn_radiation_wavelength 0.7107
_diffrn_reflns_av_R_equivalents 0.05606
_diffrn_reflns_av_sigmaI/netI 0.042
_diffrn_reflns_limit_h_max 7
_diffrn_reflns_limit_h_min -15
_diffrn_reflns_limit_k_max 10
_diffrn_reflns_limit_k_min 0
_diffrn_reflns_limit_l_max 13
_diffrn_reflns_limit_l_min -13
_diffrn_reflns_number 2824
_diffrn_reflns_reduction_process 'Lp corrections applied'
_diffrn_reflns_theta_max 24.98
_diffrn_reflns_theta_min 2.78
_diffrn_standards_decay_% 13.41
_diffrn_standards_interval_count 150
_diffrn_standards_number 3
_exptl_absorpt_coefficient_mu 0.239
_exptl_absorpt_correction_type none
_exptl_crystal_colour colorless
_exptl_crystal_density_diffrn 1.294
_exptl_crystal_density_meas ?
_exptl_crystal_description prismatic
_exptl_crystal_F_000 536.00
_exptl_crystal_size_max 0.40
_exptl_crystal_size_mid 0.30
_exptl_crystal_size_min 0.25
_refine_diff_density_max 0.23
_refine_diff_density_min -0.24
_refine_ls_extinction_coef 0.0000102(3)
_refine_ls_extinction_expression 'equ(3) Acta Cryst.(1968) A24, p213.'
_refine_ls_extinction_method 'Zachariasen (1967)'
_refine_ls_goodness_of_fit_all 2.004
_refine_ls_goodness_of_fit_ref 2.240
_refine_ls_hydrogen_treatment noref
_refine_ls_matrix_type full
_refine_ls_number_constraints 0
_refine_ls_number_parameters 155
_refine_ls_number_reflns 1726
_refine_ls_number_restraints 0
_refine_ls_R_factor_all 0.0653
_refine_ls_R_factor_gt 0.0460
_refine_ls_shift/su_max 0.0500
_refine_ls_shift/su_mean 0.0047
_refine_ls_structure_factor_coef F
_refine_ls_weighting_details 'w = 1/[\s^2^(Fo) + 0.00015|Fo|^2^]'
_refine_ls_weighting_scheme sigma
_refine_ls_wR_factor_all 0.0570
_refine_ls_wR_factor_ref 0.0550
_reflns_number_gt 1726
_reflns_number_total 2430
_reflns_threshold_expression I>2.00\s(I)
_cod_data_source_file b107705h.txt
_cod_data_source_block '_476wl20_64phenylC'
_cod_original_cell_volume 1284.7(4)
_cod_original_sg_symbol_H-M 'P 21/a     '
_cod_original_formula_sum 'C14 H18 O2 S '
_cod_database_code 7204246

loop_
_symmetry_equiv_pos_as_xyz
'   +x,   +y,   +z'
'1/2-x,1/2+y,   -z'
'   -x,   -y,   -z'
'1/2+x,1/2-y,   +z'

loop_
_atom_site_label
_atom_site_fract_x
_atom_site_fract_y
_atom_site_fract_z
_atom_site_U_iso_or_equiv
_atom_site_occupancy
_atom_site_refinement_flags
_atom_site_adp_type
_atom_site_calc_flag
_atom_site_calc_attached_atom
S1 0.33287(4) 0.37203(5) -0.19140(4) 0.0439(1) 1.000 . Uani d ?
O1 0.3684(1) 0.4974(1) 0.0512(1) 0.0465(4) 1.000 . Uani d ?
O2 0.4501(1) 0.3722(2) -0.1922(1) 0.0588(5) 1.000 . Uani d ?
C1 0.3588(1) 0.3433(2) 0.0605(2) 0.0343(5) 1.000 . Uani d ?
C2 0.2901(2) 0.3033(2) 0.1466(2) 0.0483(6) 1.000 . Uani d ?
C3 0.3562(2) 0.2814(3) 0.2763(2) 0.0579(7) 1.000 . Uani d ?
C4 0.4371(2) 0.1573(2) 0.2813(2) 0.0551(6) 1.000 . Uani d ?
C5 0.5176(2) 0.1977(2) 0.2089(2) 0.0476(6) 1.000 . Uani d ?
C6 0.4644(1) 0.2509(2) 0.0813(2) 0.0373(5) 1.000 . Uani d ?
C7 0.4024(2) 0.1458(2) -0.0196(2) 0.0478(6) 1.000 . Uani d ?
C8 0.3167(1) 0.2646(2) -0.0640(2) 0.0376(5) 1.000 . Uani d ?
C9 0.2691(1) 0.2454(2) -0.3084(2) 0.0399(5) 1.000 . Uani d ?
C10 0.3308(2) 0.1642(2) -0.3670(2) 0.0535(6) 1.000 . Uani d ?
C11 0.2797(2) 0.0744(3) -0.4626(2) 0.0638(8) 1.000 . Uani d ?
C12 0.1689(2) 0.0676(3) -0.4996(2) 0.0608(7) 1.000 . Uani d ?
C13 0.1082(2) 0.1490(3) -0.4403(2) 0.0582(7) 1.000 . Uani d ?
C14 0.1576(2) 0.2380(2) -0.3445(2) 0.0513(6) 1.000 . Uani d ?
H1 0.4322 0.5304 0.1130 0.038 1.000 . Uiso c ?
H2b 0.2525 0.2150 0.1191 0.058 1.000 . Uiso c ?
H2a 0.2394 0.3797 0.1455 0.058 1.000 . Uiso c ?
H3b 0.3092 0.2576 0.3261 0.069 1.000 . Uiso c ?
H3a 0.3941 0.3691 0.3049 0.069 1.000 . Uiso c ?
H4b 0.3993 0.0712 0.2481 0.066 1.000 . Uiso c ?
H4a 0.4749 0.1400 0.3635 0.066 1.000 . Uiso c ?
H5b 0.5599 0.1138 0.2033 0.057 1.000 . Uiso c ?
H5a 0.5632 0.2732 0.2510 0.057 1.000 . Uiso c ?
H6 0.5161 0.3041 0.0516 0.045 1.000 . Uiso c ?
H7a 0.4414 0.1192 -0.0771 0.057 1.000 . Uiso c ?
H7b 0.3756 0.0601 0.0100 0.057 1.000 . Uiso c ?
H8 0.2451 0.2285 -0.0754 0.045 1.000 . Uiso c ?
H10 0.4075 0.1694 -0.3423 0.064 1.000 . Uiso c ?
H11 0.3219 0.0170 -0.5030 0.076 1.000 . Uiso c ?
H12 0.1344 0.0069 -0.5660 0.073 1.000 . Uiso c ?
H13 0.0314 0.1441 -0.4654 0.070 1.000 . Uiso c ?
H14 0.1152 0.2939 -0.3034 0.061 1.000 . Uiso c ?

loop_
_atom_site_aniso_label
_atom_site_aniso_U_11
_atom_site_aniso_U_22
_atom_site_aniso_U_33
_atom_site_aniso_U_12
_atom_site_aniso_U_13
_atom_site_aniso_U_23
S1 0.0457(3) 0.0410(3) 0.0400(3) -0.0092(2) 0.0017(2) -0.0000(2)
O1 0.0451(8) 0.0318(7) 0.0547(8) -0.0007(6) -0.0020(6) -0.0033(6)
O2 0.0457(8) 0.076(1) 0.0525(8) -0.0260(8) 0.0093(6) -0.0066(8)
C1 0.0313(9) 0.0312(9) 0.038(1) -0.0010(8) 0.0040(7) -0.0005(8)
C2 0.038(1) 0.056(1) 0.051(1) 0.0054(9) 0.0138(9) 0.004(1)
C3 0.060(1) 0.071(2) 0.047(1) 0.001(1) 0.021(1) 0.002(1)
C4 0.061(1) 0.057(1) 0.043(1) 0.003(1) 0.007(1) 0.010(1)
C5 0.043(1) 0.045(1) 0.049(1) 0.0049(9) 0.0025(9) -0.001(1)
C6 0.0337(9) 0.038(1) 0.040(1) 0.0015(8) 0.0074(8) -0.0018(8)
C7 0.060(1) 0.037(1) 0.042(1) 0.006(1) 0.0069(9) -0.0028(9)
C8 0.034(1) 0.037(1) 0.039(1) -0.0069(8) 0.0030(8) 0.0001(8)
C9 0.043(1) 0.038(1) 0.034(1) -0.0042(9) 0.0026(8) 0.0026(8)
C10 0.046(1) 0.064(1) 0.051(1) -0.003(1) 0.013(1) -0.002(1)
C11 0.079(2) 0.067(2) 0.050(1) -0.004(1) 0.025(1) -0.014(1)
C12 0.080(2) 0.059(1) 0.039(1) -0.017(1) 0.007(1) -0.006(1)
C13 0.049(1) 0.062(1) 0.053(1) -0.008(1) -0.006(1) -0.006(1)
C14 0.044(1) 0.050(1) 0.054(1) 0.002(1) 0.002(1) -0.007(1)

loop_
_atom_type_symbol
_atom_type_oxidation_number
_atom_type_number_in_cell
_atom_type_scat_dispersion_real
_atom_type_scat_dispersion_imag
_atom_type_scat_source
C 0 56 0.002 0.002
;International Tables for Crystallography
(1992, Vol. C, Table 6.1.1.2)
;
H 0 72 0.000 0.000
;International Tables for Crystallography
(1992, Vol. C, Table 6.1.1.2)
;
O 0 8 0.008 0.006
;International Tables for Crystallography
(1992, Vol. C, Table 6.1.1.2)
;
S 0 4 0.110 0.124
;International Tables for Crystallography
(1992, Vol. C, Table 6.1.1.2)
;

loop_
_geom_angle_atom_site_label_1
_geom_angle_atom_site_label_2
_geom_angle_atom_site_label_3
_geom_angle
_geom_angle_site_symmetry_1
_geom_angle_site_symmetry_2
_geom_angle_site_symmetry_3
_geom_angle_publ_flag
O2 S1 C8 108.9(1) . . . ?
O2 S1 C9 105.1(1) . . . ?
C8 S1 C9 97.1(1) . . . ?
C1 O1 H1 109.0 . . . no
O1 C1 C2 111.2(2) . . . ?
O1 C1 C6 117.4(2) . . . ?
O1 C1 C8 114.0(2) . . . ?
C2 C1 C6 113.1(2) . . . ?
C2 C1 C8 110.8(2) . . . ?
C6 C1 C8 88.4(2) . . . ?
C1 C2 C3 113.0(2) . . . ?
C1 C2 H2b 108.6 . . . no
C1 C2 H2a 108.6 . . . no
C3 C2 H2b 108.6 . . . no
C3 C2 H2a 108.6 . . . no
H2b C2 H2a 109.5 . . . no
C2 C3 C4 109.8(3) . . . ?
C2 C3 H3b 109.4 . . . no
C2 C3 H3a 109.4 . . . no
C4 C3 H3b 109.4 . . . no
C4 C3 H3a 109.4 . . . no
H3b C3 H3a 109.4 . . . no
C3 C4 C5 110.2(3) . . . ?
C3 C4 H4b 109.3 . . . no
C3 C4 H4a 109.3 . . . no
C5 C4 H4b 109.3 . . . no
C5 C4 H4a 109.3 . . . no
H4b C4 H4a 109.5 . . . no
C4 C5 C6 113.5(2) . . . ?
C4 C5 H5b 108.5 . . . no
C4 C5 H5a 108.5 . . . no
C6 C5 H5b 108.5 . . . no
C6 C5 H5a 108.5 . . . no
H5b C5 H5a 109.5 . . . no
C1 C6 C5 118.5(2) . . . ?
C1 C6 C7 87.9(2) . . . ?
C1 C6 H6 108.9 . . . no
C5 C6 C7 122.0(2) . . . ?
C5 C6 H6 108.9 . . . no
C7 C6 H6 108.8 . . . no
C6 C7 C8 89.6(2) . . . ?
C6 C7 H7a 114.2 . . . no
C6 C7 H7b 114.2 . . . no
C8 C7 H7a 114.2 . . . no
C8 C7 H7b 114.2 . . . no
H7a C7 H7b 109.5 . . . no
S1 C8 C1 113.3(2) . . . ?
S1 C8 C7 115.6(2) . . . ?
S1 C8 H8 112.4 . . . no
C1 C8 C7 88.6(2) . . . ?
C1 C8 H8 112.4 . . . no
C7 C8 H8 112.4 . . . no
S1 C9 C10 120.1(2) . . . ?
S1 C9 C14 119.4(2) . . . ?
C10 C9 C14 120.4(3) . . . ?
C9 C10 C11 119.2(3) . . . ?
C9 C10 H10 120.4 . . . no
C11 C10 H10 120.4 . . . no
C10 C11 C12 120.6(3) . . . ?
C10 C11 H11 119.7 . . . no
C12 C11 H11 119.7 . . . no
C11 C12 C13 119.6(3) . . . ?
C11 C12 H12 120.2 . . . no
C13 C12 H12 120.2 . . . no
C12 C13 C14 120.5(3) . . . ?
C12 C13 H13 119.8 . . . no
C14 C13 H13 119.7 . . . no
C9 C14 C13 119.7(3) . . . ?
C9 C14 H14 120.2 . . . no
C13 C14 H14 120.2 . . . no

loop_
_geom_bond_atom_site_label_1
_geom_bond_atom_site_label_2
_geom_bond_distance
_geom_bond_site_symmetry_1
_geom_bond_site_symmetry_2
_geom_bond_publ_flag
S1 O2 1.500(2) . . ?
S1 C8 1.807(3) . . ?
S1 C9 1.795(3) . . ?
O1 C1 1.419(3) . . ?
O1 H1 0.98 . . no
C1 C2 1.519(4) . . ?
C1 C6 1.557(4) . . ?
C1 C8 1.557(3) . . ?
C2 C3 1.515(4) . . ?
C2 H2b 0.95 . . no
C2 H2a 0.95 . . no
C3 C4 1.525(4) . . ?
C3 H3b 0.95 . . no
C3 H3a 0.95 . . no
C4 C5 1.518(4) . . ?
C4 H4b 0.95 . . no
C4 H4a 0.95 . . no
C5 C6 1.518(4) . . ?
C5 H5b 0.95 . . no
C5 H5a 0.95 . . no
C6 C7 1.551(4) . . ?
C6 H6 0.95 . . no
C7 C8 1.532(4) . . ?
C7 H7a 0.95 . . no
C7 H7b 0.95 . . no
C8 H8 0.95 . . no
C9 C10 1.373(4) . . ?
C9 C14 1.379(4) . . ?
C10 C11 1.386(4) . . ?
C10 H10 0.95 . . no
C11 C12 1.371(5) . . ?
C11 H11 0.95 . . no
C12 C13 1.371(5) . . ?
C12 H12 0.95 . . no
C13 C14 1.378(4) . . ?
C13 H13 0.95 . . no
C14 H14 0.95 . . no

loop_
_geom_contact_atom_site_label_1
_geom_contact_atom_site_label_2
_geom_contact_distance
_geom_contact_site_symmetry_1
_geom_contact_site_symmetry_2
_geom_contact_publ_flag
S1 H1 3.0379 . 3_665 no
O1 H8 2.6154 . 2 no
O1 O2 2.733(3) . 3_665 no
O1 H6 2.7770 . 3_665 no
O1 H2b 2.9278 . 2 no
O1 C8 3.428(3) . 2 no
O2 H1 1.7818 . 3_665 no
O2 H12 2.9569 . 2_554 no
C7 C7 3.599(6) . 3_655 no
C11 H3b 3.0323 . 1_554 no
C13 H3a 2.9894 . 2_545 no
H1 H6 2.6194 . 3_665 no
H2a H5b 2.5419 . 4_455 no
H2a H7b 2.5845 . 2 no
H4b H14 2.6283 . 2_545 no
H5b H7a 2.5655 . 3_655 no
H10 H14 2.5968 . 4 no
H12 H13 2.6274 . 3_554 no

loop_
_geom_torsion_atom_site_label_1
_geom_torsion_atom_site_label_2
_geom_torsion_atom_site_label_3
_geom_torsion_atom_site_label_4
_geom_torsion_site_symmetry_1
_geom_torsion_site_symmetry_2
_geom_torsion_site_symmetry_3
_geom_torsion_site_symmetry_4
_geom_torsion
_geom_torsion_publ_flag
S1 C8 C1 O1 . . . . 19.7(3) no
S1 C8 C1 C2 . . . . 146.1(2) no
S1 C8 C1 C6 . . . . -99.8(2) no
S1 C8 C7 C6 . . . . 97.7(2) no
S1 C9 C10 C11 . . . . -175.7(2) no
S1 C9 C14 C13 . . . . 175.2(2) no
O1 C1 C2 C3 . . . . -91.6(3) no
O1 C1 C6 C5 . . . . 100.5(3) no
O1 C1 C6 C7 . . . . -133.8(2) no
O1 C1 C8 C7 . . . . 137.1(2) no
O2 S1 C8 C1 . . . . 74.2(2) no
O2 S1 C8 C7 . . . . -26.0(2) no
O2 S1 C9 C10 . . . . 6.1(3) no
O2 S1 C9 C14 . . . . -169.4(2) no
C1 C2 C3 C4 . . . . -60.5(4) no
C1 C6 C5 C4 . . . . 35.5(4) no
C1 C6 C7 C8 . . . . 17.7(2) no
C1 C8 S1 C9 . . . . -177.1(2) no
C1 C8 C7 C6 . . . . -17.7(2) no
C2 C1 C6 C5 . . . . -31.1(3) no
C2 C1 C6 C7 . . . . 94.6(2) no
C2 C1 C8 C7 . . . . -96.6(2) no
C2 C3 C4 C5 . . . . 63.7(3) no
C3 C2 C1 C6 . . . . 43.0(3) no
C3 C2 C1 C8 . . . . 140.5(3) no
C3 C4 C5 C6 . . . . -50.8(3) no
C4 C5 C6 C7 . . . . -71.4(3) no
C5 C6 C1 C8 . . . . -143.1(2) no
C5 C6 C7 C8 . . . . 140.4(2) no
C6 C1 C8 C7 . . . . 17.6(2) no
C7 C6 C1 C8 . . . . -17.4(2) no
C7 C8 S1 C9 . . . . 82.7(2) no
C8 S1 C9 C10 . . . . -105.7(3) no
C8 S1 C9 C14 . . . . 78.7(2) no
C9 C10 C11 C12 . . . . 0.8(5) no
C9 C14 C13 C12 . . . . 0.2(5) no
C10 C9 C14 C13 . . . . -0.4(5) no
C10 C11 C12 C13 . . . . -0.9(5) no
C11 C10 C9 C14 . . . . -0.1(5) no
C11 C12 C13 C14 . . . . 0.4(5) no
